data_7231393
loop_
_publ_author_name
'Zhang, Sheng'
'Mo, Wenjiao'
'Zhang, Jiangwei'
'Wu, Haipeng'
'Li, Min'
'L\"u, Xingqiang'
'Yin, Bing'
'Yang, Desuo'

_publ_section_title
;
 Experimental and theoretical interpretation of the magnetic behavior of
 two Dy(iii) single-ion magnets constructed through \b-diketonate ligands
 with different substituent groups (--Cl/--OCH3)
;
_journal_issue 52
_journal_name_full 'RSC Advances'
_journal_page_first 29513
_journal_paper_doi 10.1039/C8RA06240D
_journal_volume 8
_journal_year 2018
_chemical_formula_moiety 'C42 H23 Cl3 Dy F9 N2 O6'
_chemical_formula_sum 'C42 H23 Cl3 Dy F9 N2 O6'
_chemical_formula_weight 1091.47
_space_group_crystal_system triclinic
_space_group_IT_number 2
_space_group_name_Hall '-P 1'
_space_group_name_H-M_alt 'P -1'
_symmetry_space_group_name_Hall '-P 1'
_symmetry_space_group_name_H-M 'P -1'
_atom_sites_solution_hydrogens geom
_audit_creation_date 2018-06-03
_audit_creation_method
;
Olex2 1.2
(compiled 2018.05.29 svn.r3508 for OlexSys, GUI svn.r5506)
;
_audit_update_record
;
2018-06-25 deposited with the CCDC.
2018-08-07 downloaded from the CCDC.
;
_cell_angle_alpha 98.652(7)
_cell_angle_beta 100.231(8)
_cell_angle_gamma 102.305(8)
_cell_formula_units_Z 2
_cell_length_a 11.5704(11)
_cell_length_b 12.1367(11)
_cell_length_c 15.4949(13)
_cell_measurement_reflns_used 1774
_cell_measurement_temperature 293(2)
_cell_measurement_theta_max 66.9430
_cell_measurement_theta_min 3.7940
_cell_volume 2051.6(3)
_computing_cell_refinement 'CrysAlisPro 1.171.38.41 (Rigaku OD, 2015)'
_computing_data_collection 'CrysAlisPro 1.171.38.41 (Rigaku OD, 2015)'
_computing_data_reduction 'CrysAlisPro 1.171.38.41 (Rigaku OD, 2015)'
_computing_molecular_graphics 'Olex2 (Dolomanov et al., 2009)'
_computing_publication_material 'Olex2 (Dolomanov et al., 2009)'
_computing_structure_refinement 'ShelXL (Sheldrick, 2015)'
_diffrn_ambient_temperature 293(2)
_diffrn_detector 'CCD plate'
_diffrn_detector_area_resol_mean 8.1281
_diffrn_detector_type Eos
_diffrn_measured_fraction_theta_full 0.995
_diffrn_measured_fraction_theta_max 0.995
_diffrn_measurement_details
;
List of Runs (angles in degrees, time in seconds):

  # Type    Start    End  Width  t~exp~   \w     \q     \k     \f   Frames
#--------------------------------------------------------------------------
  1  \w    -72.00   7.00   1.00    1.00    --  -56.18  61.00 -60.00   79
  2  \w     12.00  49.00   1.00    1.00    --    0.00  57.00 -30.00   37
  3  \w    -20.00   6.00   1.00    1.00    --    0.00  57.00 -30.00   26
  4  \w     -4.00  23.00   1.00    1.00    --    0.00 -57.00-180.00   27
  5  \w    -71.00 -28.00   1.00    1.00    --    0.00 -57.00-180.00   43
  6  \w     21.00 110.00   1.00    1.00    --   56.18-125.00-120.00   89
  7  \w     70.00 101.00   1.00    1.00    --  112.35-111.00-180.00   31
  8  \w     94.00 141.00   1.00    1.00    --  112.35 -91.00-120.00   47
  9  \w    139.00 176.00   1.00    1.00    --  112.35  25.00-180.00   37
 10  \w    113.00 178.00   1.00    1.00    --  112.35 111.00-120.00   65
 11  \w    115.00 174.00   1.00    1.00    --  112.35 111.00-150.00   59
 12  \w     96.00 174.00   1.00    1.00    --  112.35  50.00-120.00   78
 13  \w    100.00 162.00   1.00    1.00    --  112.35 111.00-180.00   62
 14  \w     92.00 177.00   1.00    1.00    --  112.35  37.00 -30.00   85
 15  \w     77.00 131.00   1.00    1.00    --  112.35 -63.00  60.00   54
 16  \w     53.00 112.00   1.00    1.00    --  112.35-111.00  60.00   59
 17  \w     46.00  72.00   1.00    1.00    --   56.18 -77.00  30.00   26
 18  \w     39.00 145.00   1.00    1.00    --  112.35 -37.00 150.00  106
 19  \w     49.00 116.00   1.00    1.00    --  112.35 -37.00 -90.00   67
 20  \w     68.00 121.00   1.00    1.00    --  112.35  25.00-180.00   53
 21  \w     49.00 118.00   1.00    1.00    --  112.35 -63.00-150.00   69
 22  \w     46.00 113.00   1.00    1.00    --  112.35-111.00-120.00   67
 23  \w    -14.00  16.00   1.00    1.00    --   56.18 -77.00  30.00   30
 24  \w    -76.00  -7.00   1.00    1.00    --  -56.18  61.00  90.00   69
 25  \w    -77.00 -31.00   1.00    1.00    --  -56.18  61.00  30.00   46
 26  \w    -80.00 -42.00   1.00    1.00    --    0.00 178.00  60.00   38
 27  \w   -118.00 -26.00   1.00    1.00    --  -56.18 -77.00 120.00   92
 28  \w   -118.00 -80.00   1.00    1.00    --  -56.18 -94.00  90.00   38
 29  \w   -119.00 -80.00   1.00    1.00    --  -56.18 -94.00   0.00   39
 30  \w   -129.00 -83.00   1.00    1.00    --  -56.18 -94.00  60.00   46
 31  \w   -123.00 -84.00   1.00    1.00    --  -56.18 -94.00-150.00   39
 32  \w   -120.00 -95.00   1.00    1.00    --  -56.18-125.00-150.00   25
;
_diffrn_measurement_device 'four-circle diffractometer'
_diffrn_measurement_device_type 'Xcalibur, Eos, Gemini'
_diffrn_measurement_method '\w scans'
_diffrn_orient_matrix_type 'CrysAlisPro convention (1999,Acta A55,543-557)'
_diffrn_orient_matrix_UB_11 -0.1126625000
_diffrn_orient_matrix_UB_12 -0.0708235000
_diffrn_orient_matrix_UB_13 0.0242692000
_diffrn_orient_matrix_UB_21 0.0793170000
_diffrn_orient_matrix_UB_22 -0.0682810000
_diffrn_orient_matrix_UB_23 0.0490862000
_diffrn_orient_matrix_UB_31 0.0224958000
_diffrn_orient_matrix_UB_32 0.0887341000
_diffrn_orient_matrix_UB_33 0.0872662000
_diffrn_radiation_monochromator graphite
_diffrn_radiation_probe x-ray
_diffrn_radiation_type CuK\a
_diffrn_radiation_wavelength 1.54184
_diffrn_reflns_av_R_equivalents 0.0995
_diffrn_reflns_av_unetI/netI 0.1673
_diffrn_reflns_Laue_measured_fraction_full 0.995
_diffrn_reflns_Laue_measured_fraction_max 0.995
_diffrn_reflns_limit_h_max 12
_diffrn_reflns_limit_h_min -12
_diffrn_reflns_limit_k_max 13
_diffrn_reflns_limit_k_min -13
_diffrn_reflns_limit_l_max 17
_diffrn_reflns_limit_l_min -12
_diffrn_reflns_number 11224
_diffrn_reflns_point_group_measured_fraction_full 0.995
_diffrn_reflns_point_group_measured_fraction_max 0.995
_diffrn_reflns_theta_full 59.999
_diffrn_reflns_theta_max 59.999
_diffrn_reflns_theta_min 4.335
_diffrn_source 'fine-focus sealed X-ray tube'
_diffrn_source_type 'Enhance (Cu) X-ray Source'
_exptl_absorpt_coefficient_mu 12.367
_exptl_absorpt_correction_T_max 0.428
_exptl_absorpt_correction_T_min 0.421
_exptl_absorpt_correction_type multi-scan
_exptl_absorpt_process_details
;
CrysAlisPro 1.171.38.41 (Rigaku Oxford Diffraction, 2015)
Empirical absorption correction using spherical harmonics,
 implemented in SCALE3 ABSPACK scaling algorithm.
;
_exptl_crystal_colour ad
_exptl_crystal_density_diffrn 1.767
_exptl_crystal_density_method 'not measured'
_exptl_crystal_description block
_exptl_crystal_F_000 1070
_exptl_crystal_size_max 0.08
_exptl_crystal_size_mid 0.07
_exptl_crystal_size_min 0.07
_refine_diff_density_max 0.525
_refine_diff_density_min -0.604
_refine_diff_density_rms 0.098
_refine_ls_extinction_method none
_refine_ls_goodness_of_fit_ref 1.008
_refine_ls_hydrogen_treatment constr
_refine_ls_matrix_type full
_refine_ls_number_parameters 581
_refine_ls_number_reflns 6059
_refine_ls_number_restraints 1887
_refine_ls_restrained_S_all 1.008
_refine_ls_R_factor_all 0.1255
_refine_ls_R_factor_gt 0.0639
_refine_ls_shift/su_max 0.023
_refine_ls_shift/su_mean 0.001
_refine_ls_structure_factor_coef Fsqd
_refine_ls_weighting_details 'w=1/[\s^2^(Fo^2^)] where P=(Fo^2^+2Fc^2^)/3'
_refine_ls_weighting_scheme calc
_refine_ls_wR_factor_gt 0.0855
_refine_ls_wR_factor_ref 0.1123
_reflns_Friedel_coverage 0.000
_reflns_number_gt 3381
_reflns_number_total 6059
_reflns_threshold_expression 'I > 2\s(I)'
_cod_data_source_file c8ra06240d2.cif
_cod_data_source_block exp_8484
_cod_database_code 7231393
_shelx_shelxl_version_number 2016/6
_shelx_space_group_comment
;
The symmetry employed for this shelxl refinement is uniquely defined
by the following loop, which should always be used as a source of
symmetry information in preference to the above space-group names.
They are only intended as comments.
;
_shelx_estimated_absorpt_t_max 0.478
_shelx_estimated_absorpt_t_min 0.438
_reflns_odcompleteness_completeness 99.41
_reflns_odcompleteness_iscentric 1
_reflns_odcompleteness_theta 66.97
_olex2_refinement_description
;
1. Fixed Uiso
 At 1.2 times of:
  All C(H) groups
2. Uiso/Uaniso restraints and constraints
All non-hydrogen atoms have similar U: within 3.8A with sigma of 0.02 and sigma
for terminal atoms of 0.04
3. Others
 Sof(F7B)=Sof(F8B)=Sof(F9B)=1-FVAR(1)
 Sof(F7A)=Sof(F8A)=Sof(F9A)=FVAR(1)
4.a Aromatic/amide H refined with riding coordinates:
 C2(H2), C3(H3), C5(H5), C6(H6), C8(H8), C12(H12), C13(H13), C15(H15),
 C16(H16), C18(H18), C22(H22), C23(H23), C25(H25), C26(H26), C28(H28), C31(H31),
  C32(H32), C33(H33), C38(H38), C39(H39), C40(H40), C41(H41), C42(H42)
;
_olex2_submission_special_instructions 'No special instructions were received'
_oxdiff_exptl_absorpt_empirical_details
;
Empirical correction (ABSPACK) includes:
- Absorption correction using spherical harmonics
- Frame scaling
;
_oxdiff_exptl_absorpt_empirical_full_max 2.056
_oxdiff_exptl_absorpt_empirical_full_min 0.723

loop_
_space_group_symop_operation_xyz
'x, y, z'
'-x, -y, -z'

loop_
_atom_site_label
_atom_site_type_symbol
_atom_site_fract_x
_atom_site_fract_y
_atom_site_fract_z
_atom_site_U_iso_or_equiv
_atom_site_adp_type
_atom_site_occupancy
_atom_site_site_symmetry_order
_atom_site_calc_flag
_atom_site_refinement_flags_posn
_atom_site_refinement_flags_adp
_atom_site_refinement_flags_occupancy
_atom_site_disorder_assembly
_atom_site_disorder_group
C1 C 1.0685(10) 1.4006(9) 1.0749(7) 0.057(3) Uani 1 1 d . U . . .
C2 C 1.1700(10) 1.3978(9) 1.0397(6) 0.062(3) Uani 1 1 d . U . . .
H2 H 1.234832 1.462091 1.051049 0.075 Uiso 1 1 calc R . . . .
C3 C 1.1712(9) 1.2945(8) 0.9865(6) 0.057(3) Uani 1 1 d . U . . .
H3 H 1.237089 1.290452 0.960456 0.068 Uiso 1 1 calc R . . . .
C4 C 1.0776(9) 1.2000(9) 0.9721(6) 0.047(2) Uani 1 1 d . U . . .
C5 C 0.9779(9) 1.2051(8) 1.0105(6) 0.054(2) Uani 1 1 d . U . . .
H5 H 0.913130 1.140805 0.999655 0.064 Uiso 1 1 calc R . . . .
C6 C 0.9757(10) 1.3067(9) 1.0651(6) 0.061(3) Uani 1 1 d . U . . .
H6 H 0.912272 1.310130 1.093960 0.073 Uiso 1 1 calc R . . . .
C7 C 1.0744(9) 1.0882(9) 0.9110(6) 0.050(2) Uani 1 1 d . U . . .
C8 C 1.1856(9) 1.0630(8) 0.9034(6) 0.056(2) Uani 1 1 d . U . . .
H8 H 1.257667 1.114947 0.934281 0.067 Uiso 1 1 calc R . . . .
C9 C 1.1889(9) 0.9607(9) 0.8499(7) 0.049(2) Uani 1 1 d . U . . .
C10 C 1.3102(11) 0.9275(11) 0.8615(8) 0.066(3) Uani 1 1 d . U . . .
C11 C 0.5411(10) 1.2689(9) 0.8632(7) 0.062(3) Uani 1 1 d . U . . .
C12 C 0.4646(10) 1.2039(9) 0.7832(7) 0.065(3) Uani 1 1 d . U . . .
H12 H 0.386713 1.213023 0.765200 0.077 Uiso 1 1 calc R . . . .
C13 C 0.5085(9) 1.1254(9) 0.7314(7) 0.059(3) Uani 1 1 d . U . . .
H13 H 0.457805 1.079558 0.679221 0.071 Uiso 1 1 calc R . . . .
C14 C 0.6284(10) 1.1134(9) 0.7561(7) 0.054(2) Uani 1 1 d . U . . .
C15 C 0.6999(10) 1.1847(8) 0.8340(7) 0.060(3) Uani 1 1 d . U . . .
H15 H 0.779665 1.180038 0.851059 0.072 Uiso 1 1 calc R . . . .
C16 C 0.6586(10) 1.2623(9) 0.8874(7) 0.070(3) Uani 1 1 d . U . . .
H16 H 0.709661 1.309309 0.939006 0.084 Uiso 1 1 calc R . . . .
C17 C 0.6767(10) 1.0262(9) 0.7062(7) 0.055(2) Uani 1 1 d . U . . .
C18 C 0.5980(9) 0.9357(8) 0.6427(6) 0.059(2) Uani 1 1 d . U . . .
H18 H 0.515072 0.929901 0.631558 0.071 Uiso 1 1 calc R . . . .
C19 C 0.6438(10) 0.8541(9) 0.5959(7) 0.054(2) Uani 1 1 d . U . . .
C20 C 0.5511(12) 0.7592(12) 0.5269(9) 0.074(3) Uani 1 1 d . U . . .
C21 C 1.2264(10) 1.4870(9) 0.6843(8) 0.066(3) Uani 1 1 d . U . . .
C22 C 1.1858(11) 1.4412(10) 0.7523(8) 0.075(3) Uani 1 1 d . U . . .
H22 H 1.186673 1.489267 0.805288 0.090 Uiso 1 1 calc R . . . .
C23 C 1.1435(9) 1.3228(9) 0.7420(7) 0.061(3) Uani 1 1 d . U . . .
H23 H 1.112157 1.291434 0.786673 0.074 Uiso 1 1 calc R . . . .
C24 C 1.1486(10) 1.2521(9) 0.6643(7) 0.054(2) Uani 1 1 d . U . . .
C25 C 1.1871(9) 1.3002(9) 0.5954(7) 0.060(3) Uani 1 1 d . U . . .
H25 H 1.185174 1.252970 0.541741 0.072 Uiso 1 1 calc R . . . .
C26 C 1.2280(10) 1.4177(9) 0.6061(7) 0.066(3) Uani 1 1 d . U . . .
H26 H 1.256597 1.449790 0.560766 0.080 Uiso 1 1 calc R . . . .
C27 C 1.1049(9) 1.1251(9) 0.6581(7) 0.052(2) Uani 1 1 d . U . . .
C28 C 1.1458(9) 1.0509(8) 0.5979(6) 0.058(2) Uani 1 1 d . U . . .
H28 H 1.204968 1.082424 0.568969 0.069 Uiso 1 1 calc R . . . .
C29 C 1.1006(9) 0.9326(9) 0.5806(6) 0.049(2) Uani 1 1 d . U . . .
C30 C 1.1694(13) 0.8627(11) 0.5246(9) 0.065(3) Uani 1 1 d . U . . .
C31 C 0.7102(9) 0.8676(9) 0.8534(6) 0.057(2) Uani 1 1 d . U . . .
H31 H 0.745384 0.944866 0.877893 0.068 Uiso 1 1 calc R . . . .
C32 C 0.6031(10) 0.8155(9) 0.8751(6) 0.062(3) Uani 1 1 d . U . . .
H32 H 0.565752 0.858184 0.911336 0.074 Uiso 1 1 calc R . . . .
C33 C 0.5536(10) 0.7016(9) 0.8427(7) 0.063(3) Uani 1 1 d . U . . .
H33 H 0.482572 0.666069 0.857880 0.075 Uiso 1 1 calc R . . . .
C34 C 0.6079(10) 0.6371(10) 0.7871(7) 0.059(3) Uani 1 1 d . U . . .
C35 C 0.7162(9) 0.6966(9) 0.7678(6) 0.048(2) Uani 1 1 d . U . . .
C36 C 0.7808(9) 0.6369(9) 0.7136(6) 0.052(2) Uani 1 1 d . U . . .
C37 C 0.7356(11) 0.5176(10) 0.6818(7) 0.065(3) Uani 1 1 d . U . . .
C38 C 0.6254(10) 0.4597(9) 0.7023(7) 0.067(3) Uani 1 1 d . U . . .
H38 H 0.595714 0.380863 0.681339 0.081 Uiso 1 1 calc R . . . .
C39 C 0.5647(10) 0.5164(9) 0.7508(7) 0.067(3) Uani 1 1 d . U . . .
H39 H 0.492274 0.476525 0.761497 0.080 Uiso 1 1 calc R . . . .
C40 C 0.8050(10) 0.4618(9) 0.6330(7) 0.068(3) Uani 1 1 d . U . . .
H40 H 0.777800 0.383230 0.610246 0.081 Uiso 1 1 calc R . . . .
C41 C 0.9122(10) 0.5213(9) 0.6181(6) 0.061(3) Uani 1 1 d . U . . .
H41 H 0.959233 0.484388 0.586780 0.073 Uiso 1 1 calc R . . . .
C42 C 0.9480(10) 0.6404(9) 0.6524(6) 0.060(2) Uani 1 1 d . U . . .
H42 H 1.020416 0.682607 0.643365 0.072 Uiso 1 1 calc R . . . .
Cl1 Cl 1.0620(3) 1.5308(2) 1.13779(19) 0.0802(10) Uani 1 1 d . U . . .
Cl2 Cl 0.4884(3) 1.3663(3) 0.9301(2) 0.0884(11) Uani 1 1 d . U . . .
Cl3 Cl 1.2714(3) 1.6340(3) 0.6946(2) 0.1003(12) Uani 1 1 d . U . . .
Dy1 Dy 0.92015(6) 0.91591(5) 0.72317(4) 0.0491(2) Uani 1 1 d . U . . .
F1 F 1.4046(6) 1.0067(6) 0.9132(4) 0.086(2) Uani 1 1 d . U . . .
F2 F 1.3415(6) 0.9011(5) 0.7847(4) 0.081(2) Uani 1 1 d . U . . .
F3 F 1.3031(6) 0.8333(6) 0.8976(5) 0.095(2) Uani 1 1 d . U . . .
F4 F 0.5709(8) 0.7670(7) 0.4451(5) 0.132(3) Uani 1 1 d . U . . .
F5 F 0.5678(7) 0.6554(6) 0.5310(5) 0.126(3) Uani 1 1 d . U . . .
F6 F 0.4390(6) 0.7524(7) 0.5209(5) 0.147(4) Uani 1 1 d . U . . .
F7A F 1.1877(13) 0.9021(10) 0.4538(8) 0.092(4) Uani 0.675(10) 1 d . U P A 1
F7B F 1.278(2) 0.9232(18) 0.5174(15) 0.070(5) Uiso 0.325(10) 1 d . U P A 2
F8A F 1.1014(10) 0.7528(9) 0.4934(9) 0.086(4) Uani 0.675(10) 1 d . U P A 1
F8B F 1.100(2) 0.815(2) 0.4431(16) 0.081(6) Uiso 0.325(10) 1 d . U P A 2
F9A F 1.2668(11) 0.8521(12) 0.5757(8) 0.093(4) Uani 0.675(10) 1 d . U P A 1
F9B F 1.191(3) 0.776(2) 0.5605(17) 0.083(6) Uiso 0.325(10) 1 d . U P A 2
N1 N 0.7643(7) 0.8118(7) 0.7993(5) 0.0503(19) Uani 1 1 d . U . . .
N2 N 0.8827(7) 0.6945(7) 0.6968(5) 0.0519(19) Uani 1 1 d . U . . .
O1 O 0.9723(6) 1.0275(5) 0.8700(4) 0.0532(17) Uani 1 1 d . U . . .
O2 O 1.1049(6) 0.8907(5) 0.7925(4) 0.0554(17) Uani 1 1 d . U . . .
O3 O 0.7874(6) 1.0364(5) 0.7296(4) 0.0536(17) Uani 1 1 d . U . . .
O4 O 0.7489(6) 0.8411(5) 0.6053(4) 0.0541(17) Uani 1 1 d . U . . .
O5 O 1.0331(6) 1.0912(5) 0.7053(4) 0.0547(17) Uani 1 1 d . U . . .
O6 O 1.0147(6) 0.8746(5) 0.6064(4) 0.0549(17) Uani 1 1 d . U . . .

loop_
_atom_site_aniso_label
_atom_site_aniso_U_11
_atom_site_aniso_U_22
_atom_site_aniso_U_33
_atom_site_aniso_U_23
_atom_site_aniso_U_13
_atom_site_aniso_U_12
C1 0.060(6) 0.059(6) 0.049(6) 0.006(5) 0.006(5) 0.016(5)
C2 0.057(6) 0.061(6) 0.062(6) 0.007(5) 0.012(5) 0.003(5)
C3 0.046(5) 0.062(5) 0.056(5) -0.002(5) 0.011(4) 0.011(5)
C4 0.038(5) 0.057(5) 0.049(5) 0.009(4) 0.012(4) 0.017(4)
C5 0.049(5) 0.053(5) 0.058(5) 0.007(4) 0.016(4) 0.010(4)
C6 0.054(6) 0.065(6) 0.061(6) 0.004(5) 0.013(5) 0.015(5)
C7 0.047(5) 0.051(5) 0.054(5) 0.006(4) 0.021(4) 0.010(4)
C8 0.043(5) 0.058(5) 0.061(5) -0.001(4) 0.013(4) 0.010(4)
C9 0.038(5) 0.050(5) 0.063(5) 0.009(4) 0.017(4) 0.016(4)
C10 0.051(6) 0.066(6) 0.074(7) 0.006(6) 0.008(6) 0.011(5)
C11 0.059(6) 0.059(6) 0.072(6) 0.006(5) 0.024(5) 0.020(5)
C12 0.055(6) 0.070(6) 0.076(6) 0.016(5) 0.019(5) 0.027(5)
C13 0.051(5) 0.065(5) 0.062(5) 0.009(5) 0.014(5) 0.018(5)
C14 0.046(5) 0.054(5) 0.062(5) 0.007(4) 0.010(4) 0.018(4)
C15 0.048(5) 0.060(5) 0.069(5) -0.003(5) 0.010(5) 0.016(5)
C16 0.065(6) 0.070(6) 0.068(6) 0.001(5) 0.006(5) 0.021(5)
C17 0.043(4) 0.059(5) 0.059(5) 0.010(4) 0.007(4) 0.012(4)
C18 0.041(4) 0.064(5) 0.067(5) -0.003(4) 0.009(4) 0.014(4)
C19 0.042(5) 0.061(5) 0.056(5) 0.007(4) 0.012(4) 0.007(4)
C20 0.057(6) 0.075(7) 0.077(7) -0.017(6) 0.011(6) 0.013(6)
C21 0.056(6) 0.046(6) 0.089(7) 0.003(5) 0.016(6) 0.007(5)
C22 0.075(6) 0.063(6) 0.079(6) -0.005(6) 0.023(5) 0.007(5)
C23 0.063(5) 0.058(5) 0.063(5) 0.006(5) 0.029(5) 0.005(5)
C24 0.053(5) 0.050(5) 0.062(5) 0.007(4) 0.017(4) 0.016(4)
C25 0.063(5) 0.058(5) 0.060(5) 0.012(5) 0.025(5) 0.007(5)
C26 0.065(6) 0.051(6) 0.079(6) 0.016(5) 0.012(5) 0.006(5)
C27 0.047(5) 0.052(5) 0.060(5) 0.009(4) 0.019(4) 0.014(4)
C28 0.054(5) 0.055(5) 0.072(5) 0.017(4) 0.029(4) 0.012(4)
C29 0.047(5) 0.052(5) 0.055(5) 0.006(4) 0.023(4) 0.018(4)
C30 0.076(7) 0.065(7) 0.059(6) 0.010(6) 0.025(6) 0.020(6)
C31 0.046(5) 0.067(5) 0.055(5) 0.008(4) 0.008(4) 0.014(4)
C32 0.052(6) 0.073(6) 0.058(6) 0.005(5) 0.008(5) 0.017(5)
C33 0.046(5) 0.077(6) 0.062(5) 0.018(5) 0.008(5) 0.011(5)
C34 0.050(5) 0.064(5) 0.058(5) 0.012(5) 0.005(4) 0.008(5)
C35 0.040(4) 0.055(4) 0.053(4) 0.011(4) 0.011(4) 0.016(4)
C36 0.046(4) 0.058(4) 0.052(4) 0.015(4) 0.008(4) 0.013(4)
C37 0.062(5) 0.063(5) 0.065(5) 0.010(5) 0.005(5) 0.011(5)
C38 0.065(5) 0.058(5) 0.067(5) 0.008(5) 0.005(5) 0.000(5)
C39 0.055(5) 0.067(5) 0.074(6) 0.017(5) 0.015(5) 0.000(5)
C40 0.074(6) 0.052(5) 0.069(6) 0.001(5) 0.006(5) 0.012(5)
C41 0.065(6) 0.059(6) 0.061(6) 0.004(5) 0.020(5) 0.020(5)
C42 0.056(5) 0.057(5) 0.068(5) 0.005(4) 0.016(4) 0.016(4)
Cl1 0.094(3) 0.071(2) 0.075(2) -0.0049(17) 0.0148(18) 0.034(2)
Cl2 0.098(3) 0.078(2) 0.102(3) 0.0001(19) 0.054(2) 0.032(2)
Cl3 0.093(3) 0.053(2) 0.142(3) 0.010(2) 0.004(2) 0.014(2)
Dy1 0.0389(4) 0.0507(4) 0.0541(4) 0.0014(3) 0.0108(3) 0.0093(3)
F1 0.048(4) 0.092(5) 0.104(5) -0.005(4) -0.007(4) 0.020(4)
F2 0.062(4) 0.086(5) 0.095(5) 0.000(4) 0.034(4) 0.017(4)
F3 0.071(5) 0.097(5) 0.132(6) 0.055(5) 0.020(4) 0.032(4)
F4 0.121(7) 0.158(7) 0.073(5) -0.015(5) 0.002(5) -0.015(6)
F5 0.107(6) 0.073(5) 0.147(7) -0.019(5) -0.033(5) -0.006(5)
F6 0.043(5) 0.159(7) 0.175(7) -0.099(6) -0.009(5) 0.005(5)
F7A 0.145(9) 0.085(7) 0.076(7) 0.023(6) 0.072(7) 0.046(7)
F8A 0.078(7) 0.060(6) 0.112(8) -0.024(6) 0.048(6) 0.004(6)
F9A 0.066(7) 0.109(8) 0.102(7) -0.008(7) -0.004(6) 0.056(6)
N1 0.039(4) 0.058(4) 0.054(4) 0.008(3) 0.011(3) 0.015(3)
N2 0.046(4) 0.050(4) 0.062(4) 0.008(4) 0.011(4) 0.017(4)
O1 0.038(3) 0.061(4) 0.054(4) 0.000(3) 0.010(3) 0.007(3)
O2 0.045(4) 0.055(4) 0.061(4) 0.002(3) 0.008(3) 0.012(3)
O3 0.046(4) 0.053(4) 0.060(4) 0.001(3) 0.009(3) 0.017(3)
O4 0.041(3) 0.055(4) 0.059(4) -0.004(3) 0.001(3) 0.013(3)
O5 0.055(4) 0.050(3) 0.059(4) 0.007(3) 0.023(3) 0.005(3)
O6 0.060(4) 0.055(4) 0.058(4) 0.008(3) 0.031(3) 0.018(3)

loop_
_atom_type_symbol
_atom_type_description
_atom_type_scat_dispersion_real
_atom_type_scat_dispersion_imag
_atom_type_scat_source
C C 0.0181 0.0091 'International Tables Vol C Tables 4.2.6.8 and 6.1.1.4'
H H 0.0000 0.0000 'International Tables Vol C Tables 4.2.6.8 and 6.1.1.4'
O O 0.0492 0.0322 'International Tables Vol C Tables 4.2.6.8 and 6.1.1.4'
Dy Dy -9.8046 9.8477 'International Tables Vol C Tables 4.2.6.8 and 6.1.1.4'
Cl Cl 0.3639 0.7018 'International Tables Vol C Tables 4.2.6.8 and 6.1.1.4'
F F 0.0727 0.0534 'International Tables Vol C Tables 4.2.6.8 and 6.1.1.4'
N N 0.0311 0.0180 'International Tables Vol C Tables 4.2.6.8 and 6.1.1.4'

loop_
_geom_angle_atom_site_label_1
_geom_angle_atom_site_label_2
_geom_angle_atom_site_label_3
_geom_angle
C2 C1 Cl1 118.2(9)
C6 C1 C2 123.2(11)
C6 C1 Cl1 118.5(9)
C1 C2 C3 117.3(11)
C4 C3 C2 121.0(10)
C3 C4 C5 120.1(10)
C3 C4 C7 121.9(9)
C5 C4 C7 118.0(10)
C6 C5 C4 119.9(10)
C1 C6 C5 118.2(10)
C8 C7 C4 117.8(9)
O1 C7 C4 116.9(9)
O1 C7 C8 125.4(10)
C9 C8 C7 120.6(10)
C8 C9 C10 117.0(10)
O2 C9 C8 128.8(10)
O2 C9 C10 114.3(9)
F1 C10 C9 115.7(10)
F1 C10 F3 106.2(10)
F2 C10 C9 112.6(10)
F2 C10 F1 105.8(10)
F2 C10 F3 105.6(10)
F3 C10 C9 110.3(10)
C12 C11 Cl2 119.3(9)
C16 C11 C12 121.6(10)
C16 C11 Cl2 119.0(9)
C13 C12 C11 118.1(10)
C12 C13 C14 121.7(10)
C13 C14 C17 123.6(10)
C15 C14 C13 116.6(10)
C15 C14 C17 119.7(10)
C16 C15 C14 123.1(11)
C11 C16 C15 118.7(11)
C18 C17 C14 120.0(10)
O3 C17 C14 115.5(10)
O3 C17 C18 124.4(10)
C19 C18 C17 119.8(10)
C18 C19 C20 116.1(10)
O4 C19 C18 130.1(11)
O4 C19 C20 113.6(10)
F4 C20 C19 109.4(12)
F5 C20 C19 113.2(12)
F5 C20 F4 99.7(10)
F6 C20 C19 119.6(10)
F6 C20 F4 105.7(12)
F6 C20 F5 107.2(13)
C22 C21 Cl3 120.0(9)
C26 C21 C22 121.1(11)
C26 C21 Cl3 118.8(9)
C21 C22 C23 120.0(10)
C24 C23 C22 119.2(10)
C23 C24 C25 119.9(10)
C23 C24 C27 116.8(10)
C25 C24 C27 123.3(10)
C26 C25 C24 120.2(10)
C21 C26 C25 119.5(11)
C28 C27 C24 117.9(9)
O5 C27 C24 118.2(9)
O5 C27 C28 123.9(10)
C29 C28 C27 122.0(10)
C28 C29 C30 115.2(10)
O6 C29 C28 128.8(9)
O6 C29 C30 115.9(10)
F7A C30 C29 112.9(11)
F7A C30 F8A 104.9(12)
F7A C30 F9A 114.1(14)
F7B C30 C29 114.6(13)
F8A C30 C29 109.9(11)
F8B C30 C29 110.0(14)
F8B C30 F7B 110.0(18)
F9A C30 C29 110.1(11)
F9A C30 F8A 104.4(13)
F9B C30 C29 111.0(14)
F9B C30 F7B 105.3(19)
F9B C30 F8B 105.5(18)
N1 C31 C32 122.7(10)
C33 C32 C31 119.2(10)
C32 C33 C34 120.9(11)
C33 C34 C35 116.4(10)
C33 C34 C39 125.5(11)
C35 C34 C39 118.1(10)
C34 C35 C36 120.5(10)
N1 C35 C34 122.3(9)
N1 C35 C36 117.2(10)
C37 C36 C35 118.7(11)
N2 C36 C35 119.4(10)
N2 C36 C37 121.9(10)
C36 C37 C38 119.5(11)
C40 C37 C36 116.7(11)
C40 C37 C38 123.7(11)
C39 C38 C37 121.2(11)
C38 C39 C34 121.9(11)
C41 C40 C37 121.1(11)
C40 C41 C42 117.1(10)
N2 C42 C41 122.5(10)
N1 Dy1 N2 63.8(3)
O1 Dy1 N1 76.9(2)
O1 Dy1 N2 120.8(2)
O2 Dy1 N1 105.6(2)
O2 Dy1 N2 77.4(2)
O2 Dy1 O1 72.6(2)
O2 Dy1 O3 143.6(2)
O2 Dy1 O4 145.6(2)
O2 Dy1 O5 85.1(2)
O2 Dy1 O6 75.8(2)
O3 Dy1 N1 77.4(2)
O3 Dy1 N2 131.7(2)
O3 Dy1 O1 72.9(2)
O3 Dy1 O4 70.9(2)
O4 Dy1 N1 77.2(2)
O4 Dy1 N2 73.3(2)
O4 Dy1 O1 139.1(2)
O5 Dy1 N1 147.4(2)
O5 Dy1 N2 148.4(2)
O5 Dy1 O1 77.2(2)
O5 Dy1 O3 76.3(2)
O5 Dy1 O4 111.3(2)
O6 Dy1 N1 138.7(2)
O6 Dy1 N2 76.8(2)
O6 Dy1 O1 138.1(2)
O6 Dy1 O3 126.2(2)
O6 Dy1 O4 80.2(2)
O6 Dy1 O5 73.4(2)
C31 N1 C35 118.4(9)
C31 N1 Dy1 122.2(7)
C35 N1 Dy1 117.8(6)
C36 N2 Dy1 116.7(7)
C42 N2 C36 120.6(9)
C42 N2 Dy1 121.3(7)
C7 O1 Dy1 127.3(6)
C9 O2 Dy1 129.0(6)
C17 O3 Dy1 136.7(7)
C19 O4 Dy1 131.5(7)
C27 O5 Dy1 137.3(7)
C29 O6 Dy1 132.3(6)

loop_
_geom_bond_atom_site_label_1
_geom_bond_atom_site_label_2
_geom_bond_distance
C1 C2 1.384(13)
C1 C6 1.357(13)
C1 Cl1 1.752(10)
C2 C3 1.397(11)
C3 C4 1.359(12)
C4 C5 1.397(12)
C4 C7 1.522(11)
C5 C6 1.395(11)
C7 C8 1.404(12)
C7 O1 1.250(11)
C8 C9 1.397(11)
C9 C10 1.529(13)
C9 O2 1.254(11)
C10 F1 1.330(12)
C10 F2 1.318(12)
C10 F3 1.340(12)
C11 C12 1.400(13)
C11 C16 1.368(13)
C11 Cl2 1.735(10)
C12 C13 1.388(11)
C13 C14 1.417(13)
C14 C15 1.384(12)
C14 C17 1.481(12)
C15 C16 1.378(11)
C17 C18 1.390(12)
C17 O3 1.242(11)
C18 C19 1.390(12)
C19 C20 1.522(14)
C19 O4 1.246(11)
C20 F4 1.340(14)
C20 F5 1.324(14)
C20 F6 1.267(13)
C21 C22 1.371(13)
C21 C26 1.373(12)
C21 Cl3 1.723(10)
C22 C23 1.390(12)
C23 C24 1.388(11)
C24 C25 1.387(12)
C24 C27 1.499(13)
C25 C26 1.378(12)
C27 C28 1.411(11)
C27 O5 1.247(10)
C28 C29 1.387(12)
C29 C30 1.554(13)
C29 O6 1.253(11)
C30 F7A 1.294(14)
C30 F7B 1.35(2)
C30 F8A 1.362(15)
C30 F8B 1.34(3)
C30 F9A 1.300(16)
C30 F9B 1.31(3)
C31 C32 1.387(13)
C31 N1 1.322(10)
C32 C33 1.357(12)
C33 C34 1.397(12)
C34 C35 1.412(13)
C34 C39 1.433(12)
C35 C36 1.435(12)
C35 N1 1.368(11)
C36 C37 1.408(13)
C36 N2 1.326(12)
C37 C38 1.432(14)
C37 C40 1.404(13)
C38 C39 1.330(12)
C40 C41 1.372(13)
C41 C42 1.408(12)
C42 N2 1.317(10)
Dy1 N1 2.544(8)
Dy1 N2 2.586(8)
Dy1 O1 2.369(6)
Dy1 O2 2.319(7)
Dy1 O3 2.339(6)
Dy1 O4 2.352(6)
Dy1 O5 2.330(6)
Dy1 O6 2.321(6)
